data_1533573
loop_
_publ_author_name
'Tarakina, N.V.'
'Zainulin, Yu.G.'
'Tyutyunnik, A.P.'
'Zubkov, V.G.'
'Svensson, G.'
'Hannerz, H.'
'D'yachkova, T.V.'

_publ_section_title
;
 High temperature - high pressure synthesis and crystal structure of the
 incommensurately modulated, alpha-(Pb O2) related, compound Mn Ta2 O6
;
_journal_name_full 'Solid State Sciences'
_journal_page_first 983
_journal_page_last 994
_journal_volume 5
_journal_year 2003
_chemical_formula_sum 'Mn0.333 O2 Ta0.667'
_chemical_name_systematic '(Mn0.333 Ta0.667) O2'
_space_group_IT_number 14
_symmetry_space_group_name_Hall '-P 2n'
_symmetry_space_group_name_H-M 'P 1 1 21/n'
_cell_angle_alpha 90
_cell_angle_beta 90
_cell_angle_gamma 90.023
_cell_formula_units_Z 4
_cell_length_a 4.7472
_cell_length_b 5.7453
_cell_length_c 5.1496
_cell_volume 140.451
_citation_journal_id_ASTM SSSCFJ
_cod_data_source_file Tarakina_SSSCFJ_2003_1035.cif
_cod_data_source_block Mn0.333O2Ta0.667
_cod_original_cell_volume 140.4506
_cod_original_sg_symbol_Hall '-P 2ybc (z,x-z,y)'
_cod_database_code 1533573

loop_
_symmetry_equiv_pos_as_xyz
x,y,z
-x+1/2,-y+1/2,z+1/2
-x,-y,-z
x-1/2,y-1/2,-z-1/2

loop_
_atom_site_label
_atom_site_type_symbol
_atom_site_fract_x
_atom_site_fract_y
_atom_site_fract_z
_atom_site_occupancy
_atom_site_U_iso_or_equiv
O1 O-2 0.666 0.122 0.372 1 0.0
Mn1 Mn+2 0.0054 0.3319 0.247 0.333 0.0
O2 O-2 0.245 0.113 0.072 1 0.0
Ta1 Ta+5 0.0054 0.3319 0.247 0.667 0.0
